data_4325032
loop_
_publ_author_name
'Victor I. Ovcharenko'
'Sergei V. Fokin'
'Elena Yu. Fursova'
'Olga V. Kuznetsova'
'Eugene V. Tretyakov'
'Galina V. Romanenko'
'Artem S. Bogomyakov'

_publ_section_title
;
 "Jumping Crystals": Oxygen-Evolving Metal-Nitroxide Complexes
;
_journal_name_full 'Inorganic Chemistry'
_journal_page_first 4307
_journal_page_last 4312
_journal_paper_doi 10.1021/ic1022483
_journal_volume 50
_journal_year 2011
_chemical_formula_sum 'C11 H17 N4 O'
_chemical_formula_weight 221.29
_chemical_name_systematic
; 
 ? 
;
_space_group_IT_number 19
_symmetry_cell_setting orthorhombic
_symmetry_space_group_name_Hall 'P 2ac 2ab'
_symmetry_space_group_name_H-M 'P 21 21 21'
_atom_sites_solution_hydrogens geom
_atom_sites_solution_primary direct
_atom_sites_solution_secondary difmap
_audit_creation_method SHELXL-97
_cell_angle_alpha 90.00
_cell_angle_beta 90.00
_cell_angle_gamma 90.00
_cell_formula_units_Z 4
_cell_length_a 6.282(9)
_cell_length_b 11.751(16)
_cell_length_c 15.48(2)
_cell_measurement_reflns_used 1088
_cell_measurement_temperature 295(1)
_cell_measurement_theta_max 19.09
_cell_measurement_theta_min 2.18
_cell_volume 1143(3)
_computing_cell_refinement 'Bruker SMART'
_computing_data_collection 'Bruker SMART'
_computing_data_reduction 'Bruker SAINT'
_computing_molecular_graphics 'Bruker SHELXTL'
_computing_publication_material 'Bruker SHELXTL'
_computing_structure_refinement 'SHELXL-97 (Sheldrick, 1997)'
_computing_structure_solution 'SHELXS-97 (Sheldrick, 1990)'
_diffrn_ambient_temperature 295(1)
_diffrn_measured_fraction_theta_full 0.909
_diffrn_measured_fraction_theta_max 0.909
_diffrn_measurement_device_type 'CCD area detector'
_diffrn_measurement_method 'phi and omega scans'
_diffrn_radiation_monochromator graphite
_diffrn_radiation_source 'fine-focus sealed tube'
_diffrn_radiation_type MoK\a
_diffrn_radiation_wavelength 0.71073
_diffrn_reflns_av_R_equivalents 0.2203
_diffrn_reflns_av_sigmaI/netI 0.1264
_diffrn_reflns_limit_h_max 6
_diffrn_reflns_limit_h_min -6
_diffrn_reflns_limit_k_max 13
_diffrn_reflns_limit_k_min -13
_diffrn_reflns_limit_l_max 17
_diffrn_reflns_limit_l_min -17
_diffrn_reflns_number 7670
_diffrn_reflns_theta_full 23.81
_diffrn_reflns_theta_max 23.81
_diffrn_reflns_theta_min 2.63
_exptl_absorpt_coefficient_mu 0.087
_exptl_absorpt_correction_type none
_exptl_crystal_colour blue
_exptl_crystal_density_diffrn 1.292
_exptl_crystal_description plate
_exptl_crystal_F_000 476
_exptl_crystal_size_max 0.20
_exptl_crystal_size_mid 0.20
_exptl_crystal_size_min 0.03
_refine_diff_density_max 0.147
_refine_diff_density_min -0.161
_refine_diff_density_rms 0.042
_refine_ls_abs_structure_details 'Flack H D (1983), Acta Cryst. A39, 876-881'
_refine_ls_abs_structure_Flack -4(4)
_refine_ls_extinction_coef 0.082(12)
_refine_ls_extinction_expression Fc^*^=kFc[1+0.001xFc^2^\l^3^/sin(2\q)]^-1/4^
_refine_ls_extinction_method SHELXL
_refine_ls_goodness_of_fit_ref 0.947
_refine_ls_hydrogen_treatment constr
_refine_ls_matrix_type full
_refine_ls_number_parameters 146
_refine_ls_number_reflns 1588
_refine_ls_number_restraints 0
_refine_ls_restrained_S_all 0.947
_refine_ls_R_factor_all 0.0743
_refine_ls_R_factor_gt 0.0555
_refine_ls_shift/su_max 0.000
_refine_ls_shift/su_mean 0.000
_refine_ls_structure_factor_coef Fsqd
_refine_ls_weighting_details 'calc w=1/[\s^2^(Fo^2^)+(0.0430P)^2^+0.0000P] where P=(Fo^2^+2Fc^2^)/3'
_refine_ls_weighting_scheme calc
_refine_ls_wR_factor_gt 0.1196
_refine_ls_wR_factor_ref 0.1259
_reflns_number_gt 1235
_reflns_number_total 1588
_reflns_threshold_expression >2sigma(I)
_cod_data_source_file ic1022483_si_001_11.cif
_cod_data_source_block L1
_cod_database_code 4325032

loop_
_symmetry_equiv_pos_as_xyz
'x, y, z'
'-x+1/2, -y, z+1/2'
'-x, y+1/2, -z+1/2'
'x+1/2, -y+1/2, -z'

loop_
_atom_site_label
_atom_site_type_symbol
_atom_site_fract_x
_atom_site_fract_y
_atom_site_fract_z
_atom_site_U_iso_or_equiv
_atom_site_adp_type
_atom_site_occupancy
_atom_site_symmetry_multiplicity
_atom_site_calc_flag
_atom_site_refinement_flags
O1 O 0.1975(4) 0.9027(2) 0.24359(15) 0.0632(9) Uani 1 1 d .
N1 N 0.3307(5) 0.8600(2) 0.29563(17) 0.0384(8) Uani 1 1 d .
C1 C 0.4840(6) 0.7711(3) 0.2718(2) 0.0386(9) Uani 1 1 d .
N2 N 0.5321(5) 0.8479(2) 0.41312(16) 0.0431(8) Uani 1 1 d .
C2 C 0.6379(7) 0.8260(4) 0.2082(2) 0.0613(12) Uani 1 1 d .
H2B H 0.5669 0.8386 0.1542 0.092 Uiso 1 1 calc R
H2C H 0.7577 0.7766 0.1994 0.092 Uiso 1 1 calc R
H2D H 0.6862 0.8974 0.2311 0.092 Uiso 1 1 calc R
N3 N 0.0430(5) 1.1422(3) 0.4364(2) 0.0549(9) Uani 1 1 d .
C3 C 0.3697(7) 0.6742(3) 0.2277(3) 0.0623(12) Uani 1 1 d .
H3B H 0.3172 0.6992 0.1727 0.093 Uiso 1 1 calc R
H3C H 0.2527 0.6497 0.2630 0.093 Uiso 1 1 calc R
H3D H 0.4666 0.6119 0.2195 0.093 Uiso 1 1 calc R
N4 N 0.3456(5) 1.0645(2) 0.47834(18) 0.0410(8) Uani 1 1 d .
C4 C 0.5801(6) 0.7469(3) 0.3610(2) 0.0395(9) Uani 1 1 d .
C5 C 0.4728(7) 0.6484(3) 0.4074(2) 0.0613(11) Uani 1 1 d .
H5A H 0.5389 0.6372 0.4627 0.092 Uiso 1 1 calc R
H5B H 0.4870 0.5805 0.3735 0.092 Uiso 1 1 calc R
H5C H 0.3246 0.6654 0.4154 0.092 Uiso 1 1 calc R
C6 C 0.8161(7) 0.7267(4) 0.3601(3) 0.0623(12) Uani 1 1 d .
H6A H 0.8647 0.7120 0.4178 0.093 Uiso 1 1 calc R
H6B H 0.8870 0.7928 0.3378 0.093 Uiso 1 1 calc R
H6C H 0.8475 0.6623 0.3241 0.093 Uiso 1 1 calc R
C7 C 0.3824(5) 0.9036(3) 0.3763(2) 0.0328(9) Uani 1 1 d .
C8 C 0.2740(5) 1.0019(3) 0.4090(2) 0.0350(9) Uani 1 1 d .
C9 C 0.0883(6) 1.0514(3) 0.3862(2) 0.0475(10) Uani 1 1 d .
H9A H 0.0020 1.0261 0.3414 0.057 Uiso 1 1 calc R
C10 C 0.2019(7) 1.1466(3) 0.4905(2) 0.0493(10) Uani 1 1 d .
H10A H 0.2140 1.2017 0.5334 0.059 Uiso 1 1 calc R
C11 C 0.5400(6) 1.0505(3) 0.5290(2) 0.0547(11) Uani 1 1 d .
H11A H 0.5445 1.1071 0.5737 0.082 Uiso 1 1 calc R
H11B H 0.6616 1.0590 0.4921 0.082 Uiso 1 1 calc R
H11C H 0.5416 0.9761 0.5547 0.082 Uiso 1 1 calc R

loop_
_atom_site_aniso_label
_atom_site_aniso_U_11
_atom_site_aniso_U_22
_atom_site_aniso_U_33
_atom_site_aniso_U_23
_atom_site_aniso_U_13
_atom_site_aniso_U_12
O1 0.0617(18) 0.076(2) 0.0523(15) -0.0051(15) -0.0187(14) 0.0199(16)
N1 0.0370(18) 0.0440(17) 0.0341(16) 0.0002(14) -0.0020(14) 0.0073(15)
C1 0.041(2) 0.0371(18) 0.038(2) -0.0020(15) 0.0014(18) 0.0033(17)
N2 0.0468(19) 0.0404(16) 0.0421(16) -0.0064(14) -0.0027(15) 0.0033(17)
C2 0.061(3) 0.076(3) 0.047(2) 0.009(2) 0.014(2) 0.007(2)
N3 0.046(2) 0.0493(19) 0.070(2) -0.0101(17) 0.0066(18) 0.0123(19)
C3 0.064(3) 0.062(2) 0.061(3) -0.016(2) -0.008(2) 0.002(2)
N4 0.0405(19) 0.0395(17) 0.0430(17) -0.0046(15) -0.0007(15) -0.0023(16)
C4 0.039(2) 0.0373(19) 0.042(2) -0.0007(16) -0.0001(17) 0.0058(16)
C5 0.076(3) 0.046(2) 0.062(2) 0.004(2) 0.004(2) 0.004(2)
C6 0.048(3) 0.073(3) 0.065(3) -0.014(2) -0.009(2) 0.017(2)
C7 0.028(2) 0.0332(18) 0.0368(19) 0.0034(16) -0.0004(15) -0.0018(17)
C8 0.033(2) 0.0334(19) 0.0384(19) 0.0019(16) -0.0014(17) 0.0005(17)
C9 0.041(2) 0.042(2) 0.059(2) -0.0053(19) -0.0022(19) 0.0052(19)
C10 0.052(3) 0.042(2) 0.053(2) -0.0099(19) 0.009(2) 0.006(2)
C11 0.054(3) 0.053(2) 0.056(2) -0.006(2) -0.012(2) -0.006(2)

loop_
_atom_type_symbol
_atom_type_description
_atom_type_scat_dispersion_real
_atom_type_scat_dispersion_imag
_atom_type_scat_source
C C 0.0033 0.0016 'International Tables Vol C Tables 4.2.6.8 and 6.1.1.4'
H H 0.0000 0.0000 'International Tables Vol C Tables 4.2.6.8 and 6.1.1.4'
N N 0.0061 0.0033 'International Tables Vol C Tables 4.2.6.8 and 6.1.1.4'
O O 0.0106 0.0060 'International Tables Vol C Tables 4.2.6.8 and 6.1.1.4'

loop_
_geom_angle_atom_site_label_1
_geom_angle_atom_site_label_2
_geom_angle_atom_site_label_3
_geom_angle
O1 N1 C7 125.5(3)
O1 N1 C1 123.8(3)
C7 N1 C1 109.6(3)
N1 C1 C2 106.1(3)
N1 C1 C3 109.8(3)
C2 C1 C3 109.3(3)
N1 C1 C4 99.4(3)
C2 C1 C4 114.2(3)
C3 C1 C4 117.0(3)
C7 N2 C4 108.6(3)
C10 N3 C9 103.9(3)
C10 N4 C8 106.0(3)
C10 N4 C11 124.8(3)
C8 N4 C11 129.2(3)
N2 C4 C6 109.7(3)
N2 C4 C5 105.4(3)
C6 C4 C5 108.8(3)
N2 C4 C1 105.3(3)
C6 C4 C1 114.2(3)
C5 C4 C1 113.1(3)
N2 C7 N1 112.6(3)
N2 C7 C8 127.1(3)
N1 C7 C8 120.3(3)
C9 C8 N4 104.8(3)
C9 C8 C7 131.7(3)
N4 C8 C7 123.4(3)
N3 C9 C8 111.9(3)
N3 C10 N4 113.5(3)

loop_
_geom_bond_atom_site_label_1
_geom_bond_atom_site_label_2
_geom_bond_distance
O1 N1 1.266(3)
N1 C7 1.388(4)
N1 C1 1.468(4)
C1 C2 1.523(5)
C1 C3 1.509(5)
C1 C4 1.535(5)
N2 C7 1.280(4)
N2 C4 1.466(4)
N3 C10 1.304(5)
N3 C9 1.350(5)
N4 C10 1.335(5)
N4 C8 1.377(4)
N4 C11 1.461(5)
C4 C6 1.502(6)
C4 C5 1.520(5)
C7 C8 1.433(5)
C8 C9 1.351(5)
